data_7030433
loop_
_publ_author_name
'Burns, Michael J.'
'Thatcher, Robert J.'
'Taylor, Richard J. K.'
'Fairlamb, Ian J. S.'

_publ_section_title
;
 Pd-catalysed regioselective C-H functionalisation of 2-pyrones.
;
_journal_issue 43
_journal_name_full 'Dalton transactions (Cambridge, England : 2003)'
_journal_page_first 10391
_journal_page_last 10400
_journal_paper_doi 10.1039/c0dt00421a
_journal_volume 39
_journal_year 2010
_chemical_formula_moiety 'C48 H39 I O3 P2 Pd'
_chemical_formula_sum 'C48 H39 I O3 P2 Pd'
_chemical_formula_weight 959.03
_chemical_name_systematic
;
?
;
_space_group_IT_number 14
_symmetry_cell_setting monoclinic
_symmetry_space_group_name_Hall '-P 2yn'
_symmetry_space_group_name_H-M 'P 1 21/n 1'
_atom_sites_solution_hydrogens geom
_atom_sites_solution_primary direct
_atom_sites_solution_secondary difmap
_audit_creation_method SHELXL-97
_cell_angle_alpha 90.00
_cell_angle_beta 93.0340(10)
_cell_angle_gamma 90.00
_cell_formula_units_Z 4
_cell_length_a 10.2109(5)
_cell_length_b 11.8937(6)
_cell_length_c 34.1332(17)
_cell_measurement_reflns_used 5062
_cell_measurement_temperature 110(2)
_cell_measurement_theta_max 27.86
_cell_measurement_theta_min 2.39
_cell_volume 4139.5(4)
_computing_cell_refinement 'Bruker SMART'
_computing_data_collection 'Bruker SMART'
_computing_data_reduction 'Bruker SAINT'
_computing_molecular_graphics 'Bruker SHELXTL'
_computing_publication_material 'Bruker SHELXTL'
_computing_structure_refinement 'SHELXL-97 (Sheldrick, 1997)'
_computing_structure_solution 'SHELXS-97 (Sheldrick, 1997)'
_diffrn_ambient_temperature 110(2)
_diffrn_measured_fraction_theta_full 1.000
_diffrn_measured_fraction_theta_max 1.000
_diffrn_measurement_device_type 'CCD area detector'
_diffrn_measurement_method 'phi and omega scans'
_diffrn_radiation_monochromator graphite
_diffrn_radiation_source 'fine-focus sealed tube'
_diffrn_radiation_type MoK\a
_diffrn_radiation_wavelength 0.71073
_diffrn_reflns_av_R_equivalents 0.0494
_diffrn_reflns_av_sigmaI/netI 0.0354
_diffrn_reflns_limit_h_max 13
_diffrn_reflns_limit_h_min -13
_diffrn_reflns_limit_k_max 15
_diffrn_reflns_limit_k_min -15
_diffrn_reflns_limit_l_max 45
_diffrn_reflns_limit_l_min -45
_diffrn_reflns_number 55989
_diffrn_reflns_theta_full 28.30
_diffrn_reflns_theta_max 28.30
_diffrn_reflns_theta_min 1.81
_exptl_absorpt_coefficient_mu 1.313
_exptl_absorpt_correction_T_max 0.912
_exptl_absorpt_correction_T_min 0.790
_exptl_absorpt_correction_type multi-scan
_exptl_absorpt_process_details 'SADABS v2.10 (Sheldrick)'
_exptl_crystal_colour Yellow
_exptl_crystal_density_diffrn 1.539
_exptl_crystal_density_method 'not measured'
_exptl_crystal_description Block
_exptl_crystal_F_000 1920
_exptl_crystal_size_max 0.17
_exptl_crystal_size_mid 0.07
_exptl_crystal_size_min 0.07
_refine_diff_density_max 0.961
_refine_diff_density_min -0.341
_refine_diff_density_rms 0.099
_refine_ls_extinction_method none
_refine_ls_goodness_of_fit_ref 1.055
_refine_ls_hydrogen_treatment constr
_refine_ls_matrix_type full
_refine_ls_number_parameters 497
_refine_ls_number_reflns 10290
_refine_ls_number_restraints 0
_refine_ls_restrained_S_all 1.055
_refine_ls_R_factor_all 0.0456
_refine_ls_R_factor_gt 0.0330
_refine_ls_shift/su_max 0.000
_refine_ls_shift/su_mean 0.000
_refine_ls_structure_factor_coef Fsqd
_refine_ls_weighting_details 'calc w=1/[\s^2^(Fo^2^)+(0.0329P)^2^+1.8115P] where P=(Fo^2^+2Fc^2^)/3'
_refine_ls_weighting_scheme calc
_refine_ls_wR_factor_gt 0.0684
_refine_ls_wR_factor_ref 0.0730
_reflns_number_gt 8454
_reflns_number_total 10290
_reflns_threshold_expression >2sigma(I)
_cod_data_source_file c0dt00421a.txt
_cod_data_source_block ijf0936m
_cod_depositor_comments
;
The following automatic conversions were performed:

'_symmetry_cell_setting' value 'Monoclinic' changed to 'monoclinic'
according to
/usr/data/users/saulius/automatic-downloads/retrospective/RSC/lib/dictionaries/cif_core.dic
dictionary named 'cif_core.dic' version 2.4.2 from
2011-04-26.

'_exptl_absorpt_correction_type' value 'Multi-scan'
changed to 'multi-scan' according to
/usr/data/users/saulius/automatic-downloads/retrospective/RSC/lib/dictionaries/cif_core.dic
dictionary named 'cif_core.dic' version 2.4.2 from 2011-04-26.

Automatic conversion script
Id: cif_fix_values 2281 2013-09-26 08:29:07Z andrius 
;
_cod_original_sg_symbol_H-M P2(1)/n
_cod_database_code 7030433

loop_
_symmetry_equiv_pos_as_xyz
'x, y, z'
'-x+1/2, y+1/2, -z+1/2'
'-x, -y, -z'
'x-1/2, -y-1/2, z-1/2'

loop_
_atom_site_label
_atom_site_type_symbol
_atom_site_fract_x
_atom_site_fract_y
_atom_site_fract_z
_atom_site_U_iso_or_equiv
_atom_site_adp_type
_atom_site_occupancy
_atom_site_symmetry_multiplicity
_atom_site_calc_flag
_atom_site_refinement_flags
C1 C 0.3820(3) -0.0788(2) 0.15900(8) 0.0219(6) Uani 1 1 d .
C2 C 0.4906(3) -0.1501(3) 0.16278(9) 0.0298(7) Uani 1 1 d .
H2 H 0.5057 -0.2037 0.1429 0.036 Uiso 1 1 calc R
C3 C 0.5772(3) -0.1426(3) 0.19581(10) 0.0387(8) Uani 1 1 d .
H3 H 0.6509 -0.1913 0.1983 0.046 Uiso 1 1 calc R
C4 C 0.5566(3) -0.0658(3) 0.22452(9) 0.0388(8) Uani 1 1 d .
H4 H 0.6154 -0.0617 0.2470 0.047 Uiso 1 1 calc R
C5 C 0.4507(3) 0.0057(3) 0.22101(9) 0.0366(8) Uani 1 1 d .
H5 H 0.4370 0.0591 0.2411 0.044 Uiso 1 1 calc R
C6 C 0.3638(3) 0.0004(2) 0.18837(8) 0.0267(6) Uani 1 1 d .
H6 H 0.2918 0.0509 0.1860 0.032 Uiso 1 1 calc R
C7 C 0.3354(2) -0.1619(2) 0.07883(8) 0.0196(5) Uani 1 1 d .
C8 C 0.3654(3) -0.2760(3) 0.08228(9) 0.0302(7) Uani 1 1 d .
H8 H 0.3414 -0.3162 0.1049 0.036 Uiso 1 1 calc R
C9 C 0.4296(3) -0.3313(3) 0.05321(10) 0.0364(8) Uani 1 1 d .
H9 H 0.4519 -0.4085 0.0562 0.044 Uiso 1 1 calc R
C10 C 0.4612(3) -0.2734(3) 0.01961(9) 0.0348(7) Uani 1 1 d .
H10 H 0.5054 -0.3111 -0.0004 0.042 Uiso 1 1 calc R
C11 C 0.4286(3) -0.1624(3) 0.01526(9) 0.0321(7) Uani 1 1 d .
H11 H 0.4491 -0.1237 -0.0080 0.039 Uiso 1 1 calc R
C12 C 0.3658(3) -0.1055(2) 0.04461(8) 0.0244(6) Uani 1 1 d .
H12 H 0.3436 -0.0284 0.0413 0.029 Uiso 1 1 calc R
C13 C 0.1372(3) -0.1821(2) 0.13521(8) 0.0193(5) Uani 1 1 d .
C14 C 0.0527(3) -0.2373(2) 0.10815(8) 0.0231(6) Uani 1 1 d .
H14 H 0.0663 -0.2318 0.0809 0.028 Uiso 1 1 calc R
C15 C -0.0514(3) -0.3005(2) 0.12097(9) 0.0283(6) Uani 1 1 d .
H15 H -0.1079 -0.3391 0.1025 0.034 Uiso 1 1 calc R
C16 C -0.0729(3) -0.3073(2) 0.16066(9) 0.0314(7) Uani 1 1 d .
H16 H -0.1450 -0.3493 0.1693 0.038 Uiso 1 1 calc R
C17 C 0.0101(3) -0.2533(3) 0.18743(9) 0.0327(7) Uani 1 1 d .
H17 H -0.0048 -0.2580 0.2146 0.039 Uiso 1 1 calc R
C18 C 0.1158(3) -0.1917(2) 0.17494(8) 0.0268(6) Uani 1 1 d .
H18 H 0.1738 -0.1559 0.1937 0.032 Uiso 1 1 calc R
C19 C 0.1568(2) 0.3548(2) 0.05466(8) 0.0190(5) Uani 1 1 d .
C20 C 0.1930(3) 0.2917(2) 0.02283(8) 0.0245(6) Uani 1 1 d .
H20 H 0.2072 0.2131 0.0258 0.029 Uiso 1 1 calc R
C21 C 0.2087(3) 0.3425(3) -0.01341(8) 0.0309(7) Uani 1 1 d .
H21 H 0.2313 0.2983 -0.0352 0.037 Uiso 1 1 calc R
C22 C 0.1914(3) 0.4566(3) -0.01752(9) 0.0333(7) Uani 1 1 d .
H22 H 0.2026 0.4913 -0.0422 0.040 Uiso 1 1 calc R
C23 C 0.1575(3) 0.5210(3) 0.01429(9) 0.0326(7) Uani 1 1 d .
H23 H 0.1476 0.6001 0.0116 0.039 Uiso 1 1 calc R
C24 C 0.1381(3) 0.4699(2) 0.05008(9) 0.0257(6) Uani 1 1 d .
H24 H 0.1118 0.5139 0.0715 0.031 Uiso 1 1 calc R
C25 C -0.0535(2) 0.3217(2) 0.10273(7) 0.0179(5) Uani 1 1 d .
C26 C -0.1451(3) 0.2754(2) 0.07524(7) 0.0196(5) Uani 1 1 d .
H26 H -0.1176 0.2221 0.0566 0.024 Uiso 1 1 calc R
C27 C -0.2751(3) 0.3071(2) 0.07512(8) 0.0225(6) Uani 1 1 d .
H27 H -0.3368 0.2755 0.0564 0.027 Uiso 1 1 calc R
C28 C -0.3162(3) 0.3850(2) 0.10218(8) 0.0221(6) Uani 1 1 d .
H28 H -0.4060 0.4062 0.1021 0.027 Uiso 1 1 calc R
C29 C -0.2268(3) 0.4315(2) 0.12917(8) 0.0227(6) Uani 1 1 d .
H29 H -0.2549 0.4849 0.1476 0.027 Uiso 1 1 calc R
C30 C -0.0953(3) 0.4004(2) 0.12945(8) 0.0211(5) Uani 1 1 d .
H30 H -0.0339 0.4331 0.1480 0.025 Uiso 1 1 calc R
C31 C 0.1973(3) 0.3507(2) 0.14156(8) 0.0206(5) Uani 1 1 d .
C32 C 0.1680(3) 0.3072(3) 0.17823(8) 0.0282(6) Uani 1 1 d .
H32 H 0.1128 0.2432 0.1797 0.034 Uiso 1 1 calc R
C33 C 0.2190(3) 0.3568(3) 0.21212(9) 0.0361(8) Uani 1 1 d .
H33 H 0.1981 0.3273 0.2369 0.043 Uiso 1 1 calc R
C34 C 0.2998(3) 0.4487(3) 0.21028(11) 0.0461(10) Uani 1 1 d .
H34 H 0.3330 0.4835 0.2338 0.055 Uiso 1 1 calc R
C35 C 0.3331(3) 0.4909(3) 0.17456(11) 0.0435(9) Uani 1 1 d .
H35 H 0.3907 0.5533 0.1735 0.052 Uiso 1 1 calc R
C36 C 0.2820(3) 0.4416(2) 0.14003(10) 0.0304(7) Uani 1 1 d .
H36 H 0.3053 0.4703 0.1154 0.036 Uiso 1 1 calc R
C37 C 0.0025(2) 0.0350(2) 0.09366(7) 0.0162(5) Uani 1 1 d .
C38 C -0.0406(3) 0.0024(2) 0.05559(8) 0.0214(5) Uani 1 1 d .
H38 H 0.0180 0.0079 0.0350 0.026 Uiso 1 1 calc R
C39 C -0.1672(3) -0.0376(2) 0.04733(8) 0.0260(6) Uani 1 1 d .
H39 H -0.1944 -0.0579 0.0212 0.031 Uiso 1 1 calc R
C40 C -0.2529(3) -0.0477(2) 0.07700(9) 0.0280(6) Uani 1 1 d .
H40 H -0.3393 -0.0750 0.0714 0.034 Uiso 1 1 calc R
C41 C -0.2131(3) -0.0182(2) 0.11499(8) 0.0224(6) Uani 1 1 d .
H41 H -0.2708 -0.0268 0.1357 0.027 Uiso 1 1 calc R
C42 C -0.0875(2) 0.0240(2) 0.12234(7) 0.0172(5) Uani 1 1 d .
C43 C -0.1241(3) 0.0893(2) 0.18761(7) 0.0187(5) Uani 1 1 d .
C44 C -0.0989(3) 0.0597(2) 0.22547(8) 0.0222(6) Uani 1 1 d .
H44 H -0.0288 0.0095 0.2320 0.027 Uiso 1 1 calc R
C45 C -0.1754(3) 0.1024(2) 0.25568(8) 0.0219(6) Uani 1 1 d .
C46 C -0.2999(3) 0.2070(2) 0.20545(7) 0.0199(5) Uani 1 1 d .
C47 C -0.2286(3) 0.1649(2) 0.17688(8) 0.0200(5) Uani 1 1 d .
H47 H -0.2472 0.1850 0.1502 0.024 Uiso 1 1 calc R
C48 C -0.4106(3) 0.2880(2) 0.20071(8) 0.0231(6) Uani 1 1 d .
H48A H -0.4333 0.2992 0.1727 0.035 Uiso 1 1 calc R
H48B H -0.3847 0.3600 0.2127 0.035 Uiso 1 1 calc R
H48C H -0.4868 0.2581 0.2136 0.035 Uiso 1 1 calc R
I1 I 0.433542(16) 0.164731(15) 0.099160(5) 0.02224(5) Uani 1 1 d .
O1 O -0.04088(17) 0.05013(16) 0.16074(5) 0.0202(4) Uani 1 1 d .
O2 O -0.27437(18) 0.17760(15) 0.24398(5) 0.0211(4) Uani 1 1 d .
O3 O -0.1654(2) 0.08010(17) 0.29051(5) 0.0299(5) Uani 1 1 d .
P1 P 0.26014(6) -0.08521(6) 0.117887(19) 0.01661(13) Uani 1 1 d .
P2 P 0.11891(6) 0.28088(6) 0.099237(19) 0.01644(13) Uani 1 1 d .
Pd1 Pd 0.186637(18) 0.094232(16) 0.102199(5) 0.01450(5) Uani 1 1 d .

loop_
_atom_site_aniso_label
_atom_site_aniso_U_11
_atom_site_aniso_U_22
_atom_site_aniso_U_33
_atom_site_aniso_U_23
_atom_site_aniso_U_13
_atom_site_aniso_U_12
C1 0.0193(13) 0.0241(14) 0.0221(13) 0.0066(11) 0.0008(10) -0.0046(11)
C2 0.0234(15) 0.0336(17) 0.0324(16) 0.0093(13) 0.0023(12) -0.0011(13)
C3 0.0257(16) 0.047(2) 0.0426(19) 0.0207(16) -0.0074(14) -0.0044(14)
C4 0.0342(18) 0.052(2) 0.0290(16) 0.0175(15) -0.0107(13) -0.0202(16)
C5 0.048(2) 0.0364(18) 0.0250(16) 0.0034(13) -0.0018(14) -0.0208(16)
C6 0.0306(16) 0.0258(15) 0.0236(14) 0.0020(11) 0.0002(12) -0.0077(12)
C7 0.0162(12) 0.0231(14) 0.0198(13) -0.0036(11) 0.0040(10) -0.0001(10)
C8 0.0303(16) 0.0278(16) 0.0329(16) -0.0010(13) 0.0047(13) 0.0030(13)
C9 0.0357(18) 0.0296(17) 0.0438(19) -0.0127(14) 0.0019(14) 0.0095(14)
C10 0.0221(15) 0.050(2) 0.0329(17) -0.0193(15) 0.0043(12) 0.0050(14)
C11 0.0256(15) 0.050(2) 0.0214(14) -0.0077(14) 0.0043(12) -0.0044(14)
C12 0.0219(14) 0.0289(15) 0.0224(14) -0.0024(12) 0.0020(11) -0.0019(12)
C13 0.0213(13) 0.0167(13) 0.0205(13) 0.0014(10) 0.0055(10) 0.0011(10)
C14 0.0267(14) 0.0226(14) 0.0203(13) 0.0018(11) 0.0034(11) -0.0024(11)
C15 0.0286(16) 0.0242(15) 0.0321(16) -0.0002(12) 0.0024(12) -0.0075(12)
C16 0.0335(17) 0.0258(15) 0.0365(17) 0.0011(13) 0.0157(13) -0.0083(13)
C17 0.0414(18) 0.0322(17) 0.0259(15) -0.0008(13) 0.0135(13) -0.0120(14)
C18 0.0316(16) 0.0288(15) 0.0203(14) -0.0017(11) 0.0031(11) -0.0068(12)
C19 0.0157(12) 0.0216(13) 0.0197(13) 0.0020(10) 0.0020(10) -0.0028(10)
C20 0.0295(15) 0.0238(14) 0.0206(13) 0.0037(11) 0.0057(11) 0.0047(12)
C21 0.0325(16) 0.0409(18) 0.0203(14) 0.0043(13) 0.0095(12) 0.0038(14)
C22 0.0301(16) 0.0401(18) 0.0299(16) 0.0145(14) 0.0047(13) -0.0049(14)
C23 0.0354(17) 0.0245(15) 0.0376(17) 0.0109(13) 0.0002(13) -0.0038(13)
C24 0.0236(14) 0.0228(14) 0.0310(15) 0.0001(12) 0.0026(12) -0.0026(11)
C25 0.0179(13) 0.0170(13) 0.0192(12) 0.0035(10) 0.0052(10) 0.0001(10)
C26 0.0213(13) 0.0189(13) 0.0188(13) 0.0013(10) 0.0021(10) 0.0002(10)
C27 0.0196(13) 0.0251(14) 0.0227(14) 0.0041(11) -0.0002(11) -0.0037(11)
C28 0.0187(13) 0.0192(13) 0.0289(14) 0.0068(11) 0.0047(11) 0.0016(11)
C29 0.0241(14) 0.0190(13) 0.0257(14) -0.0014(11) 0.0077(11) 0.0002(11)
C30 0.0221(13) 0.0182(13) 0.0232(13) -0.0017(11) 0.0033(11) -0.0025(11)
C31 0.0173(13) 0.0224(14) 0.0218(13) -0.0057(11) -0.0005(10) 0.0045(10)
C32 0.0248(15) 0.0374(17) 0.0222(14) -0.0039(12) 0.0002(11) 0.0033(13)
C33 0.0306(17) 0.054(2) 0.0229(15) -0.0093(14) -0.0035(12) 0.0147(15)
C34 0.0318(18) 0.061(2) 0.044(2) -0.0282(18) -0.0175(15) 0.0125(17)
C35 0.0305(18) 0.0343(18) 0.064(2) -0.0186(17) -0.0131(16) -0.0031(14)
C36 0.0247(15) 0.0249(15) 0.0410(18) -0.0038(13) -0.0037(13) -0.0032(12)
C37 0.0154(12) 0.0138(12) 0.0192(12) -0.0005(10) 0.0003(10) 0.0010(9)
C38 0.0221(14) 0.0229(14) 0.0194(13) -0.0032(11) 0.0037(10) 0.0001(11)
C39 0.0245(14) 0.0291(15) 0.0241(14) -0.0075(12) -0.0028(11) 0.0004(12)
C40 0.0190(14) 0.0263(15) 0.0385(17) -0.0091(13) -0.0012(12) -0.0034(11)
C41 0.0182(13) 0.0188(13) 0.0304(15) -0.0019(11) 0.0046(11) -0.0028(11)
C42 0.0178(12) 0.0156(12) 0.0182(12) -0.0013(10) 0.0012(10) 0.0014(10)
C43 0.0185(12) 0.0198(13) 0.0181(12) -0.0020(10) 0.0048(10) -0.0019(10)
C44 0.0191(13) 0.0270(14) 0.0207(13) 0.0029(11) 0.0034(10) 0.0048(11)
C45 0.0226(13) 0.0246(14) 0.0189(13) 0.0022(11) 0.0036(10) 0.0009(11)
C46 0.0202(13) 0.0207(13) 0.0190(13) 0.0026(10) 0.0018(10) -0.0019(11)
C47 0.0208(13) 0.0208(13) 0.0186(13) 0.0023(10) 0.0028(10) -0.0020(11)
C48 0.0242(14) 0.0228(14) 0.0227(13) 0.0012(11) 0.0052(11) 0.0053(11)
I1 0.01572(9) 0.02395(10) 0.02738(10) 0.00064(7) 0.00435(6) -0.00358(7)
O1 0.0171(9) 0.0283(10) 0.0155(9) -0.0013(8) 0.0043(7) 0.0018(8)
O2 0.0226(10) 0.0258(10) 0.0153(9) 0.0007(7) 0.0047(7) 0.0045(8)
O3 0.0349(12) 0.0395(12) 0.0156(9) 0.0044(9) 0.0059(8) 0.0113(10)
P1 0.0165(3) 0.0163(3) 0.0172(3) 0.0007(3) 0.0030(2) -0.0005(3)
P2 0.0166(3) 0.0162(3) 0.0167(3) -0.0004(2) 0.0026(2) -0.0018(3)
Pd1 0.01339(9) 0.01514(10) 0.01529(9) 0.00025(7) 0.00363(7) -0.00107(7)

loop_
_atom_type_symbol
_atom_type_description
_atom_type_scat_dispersion_real
_atom_type_scat_dispersion_imag
_atom_type_scat_source
C C 0.0033 0.0016 'International Tables Vol C Tables 4.2.6.8 and 6.1.1.4'
H H 0.0000 0.0000 'International Tables Vol C Tables 4.2.6.8 and 6.1.1.4'
O O 0.0106 0.0060 'International Tables Vol C Tables 4.2.6.8 and 6.1.1.4'
P P 0.1023 0.0942 'International Tables Vol C Tables 4.2.6.8 and 6.1.1.4'
Pd Pd -0.9988 1.0072 'International Tables Vol C Tables 4.2.6.8 and 6.1.1.4'
I I -0.4742 1.8119 'International Tables Vol C Tables 4.2.6.8 and 6.1.1.4'

loop_
_geom_angle_atom_site_label_1
_geom_angle_atom_site_label_2
_geom_angle_atom_site_label_3
_geom_angle
C6 C1 C2 118.6(3)
C6 C1 P1 118.0(2)
C2 C1 P1 123.5(2)
C1 C2 C3 120.1(3)
C1 C2 H2 120.0
C3 C2 H2 120.0
C4 C3 C2 120.5(3)
C4 C3 H3 119.8
C2 C3 H3 119.8
C3 C4 C5 120.1(3)
C3 C4 H4 119.9
C5 C4 H4 119.9
C4 C5 C6 120.5(3)
C4 C5 H5 119.7
C6 C5 H5 119.7
C5 C6 C1 120.2(3)
C5 C6 H6 119.9
C1 C6 H6 119.9
C8 C7 C12 118.7(2)
C8 C7 P1 121.7(2)
C12 C7 P1 119.6(2)
C9 C8 C7 120.8(3)
C9 C8 H8 119.6
C7 C8 H8 119.6
C8 C9 C10 119.7(3)
C8 C9 H9 120.1
C10 C9 H9 120.1
C11 C10 C9 120.1(3)
C11 C10 H10 119.9
C9 C10 H10 119.9
C10 C11 C12 120.6(3)
C10 C11 H11 119.7
C12 C11 H11 119.7
C11 C12 C7 120.0(3)
C11 C12 H12 120.0
C7 C12 H12 120.0
C18 C13 C14 118.9(2)
C18 C13 P1 121.0(2)
C14 C13 P1 119.6(2)
C15 C14 C13 120.1(3)
C15 C14 H14 119.9
C13 C14 H14 119.9
C16 C15 C14 120.1(3)
C16 C15 H15 119.9
C14 C15 H15 119.9
C17 C16 C15 120.0(3)
C17 C16 H16 120.0
C15 C16 H16 120.0
C16 C17 C18 120.3(3)
C16 C17 H17 119.9
C18 C17 H17 119.9
C13 C18 C17 120.5(3)
C13 C18 H18 119.7
C17 C18 H18 119.7
C20 C19 C24 119.1(2)
C20 C19 P2 118.1(2)
C24 C19 P2 122.5(2)
C19 C20 C21 120.6(3)
C19 C20 H20 119.7
C21 C20 H20 119.7
C22 C21 C20 119.9(3)
C22 C21 H21 120.1
C20 C21 H21 120.1
C21 C22 C23 120.1(3)
C21 C22 H22 120.0
C23 C22 H22 120.0
C24 C23 C22 120.0(3)
C24 C23 H23 120.0
C22 C23 H23 120.0
C23 C24 C19 120.3(3)
C23 C24 H24 119.8
C19 C24 H24 119.8
C30 C25 C26 119.1(2)
C30 C25 P2 123.4(2)
C26 C25 P2 117.42(19)
C27 C26 C25 120.2(2)
C27 C26 H26 119.9
C25 C26 H26 119.9
C26 C27 C28 120.3(3)
C26 C27 H27 119.8
C28 C27 H27 119.8
C29 C28 C27 119.9(3)
C29 C28 H28 120.0
C27 C28 H28 120.0
C28 C29 C30 120.2(3)
C28 C29 H29 119.9
C30 C29 H29 119.9
C25 C30 C29 120.3(2)
C25 C30 H30 119.9
C29 C30 H30 119.9
C36 C31 C32 119.0(3)
C36 C31 P2 125.2(2)
C32 C31 P2 115.8(2)
C33 C32 C31 120.2(3)
C33 C32 H32 119.9
C31 C32 H32 119.9
C34 C33 C32 120.3(3)
C34 C33 H33 119.8
C32 C33 H33 119.8
C33 C34 C35 120.4(3)
C33 C34 H34 119.8
C35 C34 H34 119.8
C34 C35 C36 119.8(3)
C34 C35 H35 120.1
C36 C35 H35 120.1
C31 C36 C35 120.2(3)
C31 C36 H36 119.9
C35 C36 H36 119.9
C42 C37 C38 116.1(2)
C42 C37 Pd1 125.49(19)
C38 C37 Pd1 118.36(19)
C39 C38 C37 121.6(2)
C39 C38 H38 119.2
C37 C38 H38 119.2
C40 C39 C38 120.0(3)
C40 C39 H39 120.0
C38 C39 H39 120.0
C39 C40 C41 120.0(3)
C39 C40 H40 120.0
C41 C40 H40 120.0
C40 C41 C42 119.0(3)
C40 C41 H41 120.5
C42 C41 H41 120.5
C37 C42 C41 123.3(2)
C37 C42 O1 115.7(2)
C41 C42 O1 120.9(2)
C44 C43 O1 117.4(2)
C44 C43 C47 120.7(2)
O1 C43 C47 121.7(2)
C43 C44 C45 121.2(3)
C43 C44 H44 119.4
C45 C44 H44 119.4
O3 C45 O2 116.3(2)
O3 C45 C44 127.6(3)
O2 C45 C44 116.1(2)
C47 C46 O2 121.2(2)
C47 C46 C48 126.9(2)
O2 C46 C48 111.9(2)
C46 C47 C43 118.3(2)
C46 C47 H47 120.8
C43 C47 H47 120.8
C46 C48 H48A 109.5
C46 C48 H48B 109.5
H48A C48 H48B 109.5
C46 C48 H48C 109.5
H48A C48 H48C 109.5
H48B C48 H48C 109.5
C43 O1 C42 120.7(2)
C46 O2 C45 122.5(2)
C7 P1 C13 104.21(12)
C7 P1 C1 106.67(12)
C13 P1 C1 103.27(12)
C7 P1 Pd1 115.90(9)
C13 P1 Pd1 115.89(9)
C1 P1 Pd1 109.79(9)
C31 P2 C19 109.91(13)
C31 P2 C25 102.19(12)
C19 P2 C25 100.00(12)
C31 P2 Pd1 106.53(9)
C19 P2 Pd1 114.99(9)
C25 P2 Pd1 122.26(8)
C37 Pd1 P1 89.98(7)
C37 Pd1 P2 93.12(7)
P1 Pd1 P2 169.03(2)
C37 Pd1 I1 169.21(7)
P1 Pd1 I1 90.189(18)
P2 Pd1 I1 88.723(18)

loop_
_geom_bond_atom_site_label_1
_geom_bond_atom_site_label_2
_geom_bond_distance
C1 C6 1.396(4)
C1 C2 1.396(4)
C1 P1 1.827(3)
C2 C3 1.398(4)
C2 H2 0.9500
C3 C4 1.364(5)
C3 H3 0.9500
C4 C5 1.376(5)
C4 H4 0.9500
C5 C6 1.388(4)
C5 H5 0.9500
C6 H6 0.9500
C7 C8 1.395(4)
C7 C12 1.396(4)
C7 P1 1.818(3)
C8 C9 1.384(4)
C8 H8 0.9500
C9 C10 1.390(5)
C9 H9 0.9500
C10 C11 1.368(5)
C10 H10 0.9500
C11 C12 1.393(4)
C11 H11 0.9500
C12 H12 0.9500
C13 C18 1.390(4)
C13 C14 1.395(4)
C13 P1 1.825(3)
C14 C15 1.392(4)
C14 H14 0.9500
C15 C16 1.386(4)
C15 H15 0.9500
C16 C17 1.373(4)
C16 H16 0.9500
C17 C18 1.390(4)
C17 H17 0.9500
C18 H18 0.9500
C19 C20 1.387(4)
C19 C24 1.390(4)
C19 P2 1.817(3)
C20 C21 1.393(4)
C20 H20 0.9500
C21 C22 1.375(4)
C21 H21 0.9500
C22 C23 1.388(4)
C22 H22 0.9500
C23 C24 1.388(4)
C23 H23 0.9500
C24 H24 0.9500
C25 C30 1.390(4)
C25 C26 1.402(4)
C25 P2 1.836(3)
C26 C27 1.380(4)
C26 H26 0.9500
C27 C28 1.388(4)
C27 H27 0.9500
C28 C29 1.379(4)
C28 H28 0.9500
C29 C30 1.392(4)
C29 H29 0.9500
C30 H30 0.9500
C31 C36 1.387(4)
C31 C32 1.401(4)
C31 P2 1.815(3)
C32 C33 1.376(4)
C32 H32 0.9500
C33 C34 1.374(5)
C33 H33 0.9500
C34 C35 1.377(5)
C34 H34 0.9500
C35 C36 1.393(4)
C35 H35 0.9500
C36 H36 0.9500
C37 C42 1.384(3)
C37 C38 1.404(3)
C37 Pd1 2.014(2)
C38 C39 1.392(4)
C38 H38 0.9500
C39 C40 1.379(4)
C39 H39 0.9500
C40 C41 1.384(4)
C40 H40 0.9500
C41 C42 1.387(4)
C41 H41 0.9500
C42 O1 1.405(3)
C43 C44 1.350(4)
C43 O1 1.365(3)
C43 C47 1.428(4)
C44 C45 1.420(4)
C44 H44 0.9500
C45 O3 1.217(3)
C45 O2 1.392(3)
C46 C47 1.344(4)
C46 O2 1.372(3)
C46 C48 1.488(4)
C47 H47 0.9500
C48 H48A 0.9800
C48 H48B 0.9800
C48 H48C 0.9800
I1 Pd1 2.6641(3)
P1 Pd1 2.3157(7)
P2 Pd1 2.3258(7)

loop_
_geom_torsion_atom_site_label_1
_geom_torsion_atom_site_label_2
_geom_torsion_atom_site_label_3
_geom_torsion_atom_site_label_4
_geom_torsion
C6 C1 C2 C3 1.1(4)
P1 C1 C2 C3 -177.8(2)
C1 C2 C3 C4 -0.1(5)
C2 C3 C4 C5 -0.6(5)
C3 C4 C5 C6 0.2(5)
C4 C5 C6 C1 0.9(4)
C2 C1 C6 C5 -1.6(4)
P1 C1 C6 C5 177.4(2)
C12 C7 C8 C9 3.0(4)
P1 C7 C8 C9 -176.2(2)
C7 C8 C9 C10 -1.9(5)
C8 C9 C10 C11 -0.1(5)
C9 C10 C11 C12 1.1(5)
C10 C11 C12 C7 0.0(4)
C8 C7 C12 C11 -2.0(4)
P1 C7 C12 C11 177.2(2)
C18 C13 C14 C15 0.2(4)
P1 C13 C14 C15 -172.2(2)
C13 C14 C15 C16 1.1(4)
C14 C15 C16 C17 -1.2(5)
C15 C16 C17 C18 0.0(5)
C14 C13 C18 C17 -1.4(4)
P1 C13 C18 C17 170.9(2)
C16 C17 C18 C13 1.3(5)
C24 C19 C20 C21 -0.9(4)
P2 C19 C20 C21 172.7(2)
C19 C20 C21 C22 1.6(5)
C20 C21 C22 C23 -0.4(5)
C21 C22 C23 C24 -1.5(5)
C22 C23 C24 C19 2.2(4)
C20 C19 C24 C23 -1.1(4)
P2 C19 C24 C23 -174.3(2)
C30 C25 C26 C27 -0.6(4)
P2 C25 C26 C27 -176.8(2)
C25 C26 C27 C28 0.0(4)
C26 C27 C28 C29 0.4(4)
C27 C28 C29 C30 -0.2(4)
C26 C25 C30 C29 0.8(4)
P2 C25 C30 C29 176.8(2)
C28 C29 C30 C25 -0.4(4)
C36 C31 C32 C33 2.4(4)
P2 C31 C32 C33 -177.7(2)
C31 C32 C33 C34 -0.6(5)
C32 C33 C34 C35 -1.4(5)
C33 C34 C35 C36 1.5(5)
C32 C31 C36 C35 -2.3(4)
P2 C31 C36 C35 177.8(2)
C34 C35 C36 C31 0.4(5)
C42 C37 C38 C39 0.5(4)
Pd1 C37 C38 C39 -179.0(2)
C37 C38 C39 C40 -1.0(4)
C38 C39 C40 C41 -0.1(4)
C39 C40 C41 C42 1.6(4)
C38 C37 C42 C41 1.1(4)
Pd1 C37 C42 C41 -179.4(2)
C38 C37 C42 O1 176.2(2)
Pd1 C37 C42 O1 -4.3(3)
C40 C41 C42 C37 -2.2(4)
C40 C41 C42 O1 -177.0(2)
O1 C43 C44 C45 176.0(2)
C47 C43 C44 C45 0.2(4)
C43 C44 C45 O3 177.7(3)
C43 C44 C45 O2 -1.4(4)
O2 C46 C47 C43 -0.6(4)
C48 C46 C47 C43 178.8(3)
C44 C43 C47 C46 0.9(4)
O1 C43 C47 C46 -174.7(2)
C44 C43 O1 C42 146.6(2)
C47 C43 O1 C42 -37.6(3)
C37 C42 O1 C43 151.7(2)
C41 C42 O1 C43 -33.1(3)
C47 C46 O2 C45 -0.7(4)
C48 C46 O2 C45 179.7(2)
O3 C45 O2 C46 -177.5(2)
C44 C45 O2 C46 1.7(4)
C8 C7 P1 C13 -41.4(3)
C12 C7 P1 C13 139.4(2)
C8 C7 P1 C1 67.4(3)
C12 C7 P1 C1 -111.7(2)
C8 C7 P1 Pd1 -170.0(2)
C12 C7 P1 Pd1 10.8(2)
C18 C13 P1 C7 140.6(2)
C14 C13 P1 C7 -47.2(2)
C18 C13 P1 C1 29.3(3)
C14 C13 P1 C1 -158.5(2)
C18 C13 P1 Pd1 -90.8(2)
C14 C13 P1 Pd1 81.4(2)
C6 C1 P1 C7 162.8(2)
C2 C1 P1 C7 -18.3(3)
C6 C1 P1 C13 -87.7(2)
C2 C1 P1 C13 91.2(2)
C6 C1 P1 Pd1 36.4(2)
C2 C1 P1 Pd1 -144.6(2)
C36 C31 P2 C19 -4.8(3)
C32 C31 P2 C19 175.4(2)
C36 C31 P2 C25 -110.3(2)
C32 C31 P2 C25 69.9(2)
C36 C31 P2 Pd1 120.4(2)
C32 C31 P2 Pd1 -59.5(2)
C20 C19 P2 C31 135.0(2)
C24 C19 P2 C31 -51.7(3)
C20 C19 P2 C25 -118.1(2)
C24 C19 P2 C25 55.3(2)
C20 C19 P2 Pd1 14.8(2)
C24 C19 P2 Pd1 -171.88(19)
C30 C25 P2 C31 7.9(2)
C26 C25 P2 C31 -176.0(2)
C30 C25 P2 C19 -105.1(2)
C26 C25 P2 C19 70.9(2)
C30 C25 P2 Pd1 126.6(2)
C26 C25 P2 Pd1 -57.3(2)
C42 C37 Pd1 P1 87.8(2)
C38 C37 Pd1 P1 -92.7(2)
C42 C37 Pd1 P2 -81.7(2)
C38 C37 Pd1 P2 97.8(2)
C42 C37 Pd1 I1 178.7(2)
C38 C37 Pd1 I1 -1.8(5)
C7 P1 Pd1 C37 99.34(12)
C13 P1 Pd1 C37 -23.28(12)
C1 P1 Pd1 C37 -139.75(12)
C7 P1 Pd1 P2 -154.12(14)
C13 P1 Pd1 P2 83.25(16)
C1 P1 Pd1 P2 -33.22(17)
C7 P1 Pd1 I1 -69.87(10)
C13 P1 Pd1 I1 167.50(10)
C1 P1 Pd1 I1 51.03(9)
C31 P2 Pd1 C37 131.04(11)
C19 P2 Pd1 C37 -106.94(12)
C25 P2 Pd1 C37 14.44(12)
C31 P2 Pd1 P1 24.80(17)
C19 P2 Pd1 P1 146.82(14)
C25 P2 Pd1 P1 -91.80(16)
C31 P2 Pd1 I1 -59.60(9)
C19 P2 Pd1 I1 62.43(9)
C25 P2 Pd1 I1 -176.19(10)
